data_4063170
_journal_name_full Organometallics
_journal_paper_doi 10.1021/om049957r
_journal_year 2004
_chemical_formula_sum 'C26 H30 Mn2 O11 P2'
_chemical_formula_weight 690.32
_chemical_name_common '[(MeCp)Mn(CO)~2~]~2~(dipentaerythritol diphosphite)'
_space_group_IT_number 15
_symmetry_cell_setting monoclinic
_symmetry_space_group_name_Hall '-C 2yc'
_symmetry_space_group_name_H-M 'C 1 2/c 1'
_cell_angle_alpha 90.00
_cell_angle_beta 92.179(5)
_cell_angle_gamma 90.00
_cell_formula_units_Z 8
_cell_length_a 15.0246(15)
_cell_length_b 12.0315(10)
_cell_length_c 32.234(3)
_cell_measurement_temperature 293(2)
_cell_volume 5822.6(9)
_diffrn_ambient_temperature 293(2)
_exptl_crystal_density_diffrn 1.575
_cod_depositor_comments
;
The following automatic conversions were performed:
'_symmetry_cell_setting' value 'Monoclinic' changed to 'monoclinic'
according to '/home/saulius/struct/CIF-dictionaries/cif_core.dic'
dictionary named 'cif_core.dic' version 2.4.1 from 2010-06-29.

Automatic conversion script
Id: cif_fix_enum 1527 2010-12-29 10:47:43Z saulius 
;
_cod_original_sg_symbol_H-M 'C 2/c'
_cod_database_code 4063170

loop_
_symmetry_equiv_pos_as_xyz
'x, y, z'
'-x, y, -z+1/2'
'x+1/2, y+1/2, z'
'-x+1/2, y+1/2, -z+1/2'
'-x, -y, -z'
'x, -y, z-1/2'
'-x+1/2, -y+1/2, -z'
'x+1/2, -y+1/2, z-1/2'

loop_
_atom_site_label
_atom_site_type_symbol
_atom_site_fract_x
_atom_site_fract_y
_atom_site_fract_z
_atom_site_U_iso_or_equiv
_atom_site_adp_type
_atom_site_occupancy
_atom_site_symmetry_multiplicity
_atom_site_calc_flag
_atom_site_refinement_flags
_atom_site_disorder_assembly
_atom_site_disorder_group
Mn1 Mn -0.16305(7) -0.55747(7) 0.54377(3) 0.0461(3) Uani 1 1 d . . .
Mn2 Mn 0.27162(6) 0.15318(9) 0.76852(3) 0.0550(3) Uani 1 1 d . . .
P1 P 0.18169(11) 0.12606(14) 0.71667(5) 0.0474(4) Uani 1 1 d . . .
P2 P -0.14211(11) -0.38641(13) 0.55918(5) 0.0446(4) Uani 1 1 d . . .
O1 O 0.1479(4) 0.3191(5) 0.79882(18) 0.0972(19) Uani 1 1 d . . .
O2 O 0.1956(4) -0.0227(5) 0.81831(18) 0.0928(18) Uani 1 1 d . . .
O3 O -0.1400(4) -0.5103(4) 0.45559(15) 0.0803(16) Uani 1 1 d . . .
O4 O -0.3563(4) -0.5311(5) 0.53412(18) 0.0816(16) Uani 1 1 d . . .
O5 O 0.0866(3) 0.0770(5) 0.72647(14) 0.0795(16) Uani 1 1 d . . .
O6 O 0.2096(3) 0.0440(5) 0.68099(15) 0.0759(15) Uani 1 1 d . . .
O7 O 0.1554(4) 0.2327(4) 0.68968(19) 0.101(2) Uani 1 1 d . . .
O8 O -0.1364(4) -0.3504(4) 0.60635(14) 0.0866(18) Uani 1 1 d . . .
O9 O -0.0545(4) -0.3308(4) 0.5439(2) 0.124(3) Uani 1 1 d . . .
O10 O -0.2141(5) -0.3022(4) 0.5423(2) 0.142(3) Uani 1 1 d . . .
O11 O -0.0263(3) -0.0291(3) 0.61112(13) 0.0530(11) Uani 1 1 d . . .
C1 C 0.1972(5) 0.2548(7) 0.7870(2) 0.0658(19) Uani 1 1 d . . .
C2 C 0.2229(5) 0.0459(7) 0.7980(2) 0.0645(19) Uani 1 1 d . . .
C3 C -0.1494(5) -0.5292(5) 0.4906(2) 0.0545(17) Uani 1 1 d . . .
C4 C -0.2790(5) -0.5400(5) 0.5384(2) 0.0573(17) Uani 1 1 d . . .
C5 C 0.0244(4) 0.0610(7) 0.6922(2) 0.067(2) Uani 1 1 d . . .
C6 C 0.1476(5) 0.0304(6) 0.6456(2) 0.068(2) Uani 1 1 d . . .
C7 C 0.0906(6) 0.2171(6) 0.6561(3) 0.095(3) Uani 1 1 d . . .
C8 C -0.1263(7) -0.2315(6) 0.6154(3) 0.089(3) Uani 1 1 d . . .
C9 C -0.0368(7) -0.2157(7) 0.5556(3) 0.119(4) Uani 1 1 d . . .
C10 C -0.1968(9) -0.1840(7) 0.5497(4) 0.170(7) Uani 1 1 d . . .
C11 C 0.0641(4) 0.0968(5) 0.65188(19) 0.0468(15) Uani 1 1 d . . .
C12 C -0.1140(5) -0.1683(5) 0.57607(19) 0.0521(16) Uani 1 1 d . . .
C13 C -0.0032(5) 0.0842(5) 0.6164(2) 0.0612(19) Uani 1 1 d . . .
C14 C -0.1011(5) -0.0457(5) 0.5840(2) 0.070(2) Uani 1 1 d . . .
C15 C 0.3766(7) 0.2630(11) 0.7545(6) 0.137(6) Uani 1 1 d . . .
C16 C 0.3759(7) 0.1744(18) 0.7275(3) 0.139(7) Uani 1 1 d . . .
C17 C 0.3912(5) 0.0787(10) 0.7510(4) 0.105(4) Uani 1 1 d . . .
C18 C 0.4009(5) 0.1099(7) 0.7920(3) 0.072(2) Uani 1 1 d . . .
C19 C 0.3905(5) 0.2215(9) 0.7936(3) 0.092(3) Uani 1 1 d . . .
C20 C -0.1329(6) -0.7309(6) 0.5447(2) 0.064(2) Uani 1 1 d . . .
C21 C -0.1798(5) -0.7048(5) 0.5807(2) 0.0568(17) Uani 1 1 d . . .
C22 C -0.1283(5) -0.6261(5) 0.60328(19) 0.0611(18) Uani 1 1 d . . .
C23 C -0.0506(5) -0.6041(6) 0.5821(2) 0.066(2) Uani 1 1 d . . .
C24 C -0.0528(5) -0.6686(6) 0.5460(2) 0.069(2) Uani 1 1 d . . .
C25 C 0.4241(7) 0.0356(11) 0.8295(4) 0.149(5) Uani 1 1 d . . .
C26 C -0.2643(6) -0.7563(6) 0.5938(3) 0.091(3) Uani 1 1 d . . .
H1 H 0.0059 -0.0191 0.6896 0.087 Uiso 1 1 d . . .
H2 H -0.0324 0.0991 0.6959 0.087 Uiso 1 1 d . . .
H3 H 0.1736 0.0554 0.6196 0.084 Uiso 1 1 d . . .
H4 H 0.1316 -0.0472 0.6405 0.084 Uiso 1 1 d . . .
H5 H 0.0387 0.2659 0.6597 0.107 Uiso 1 1 d . . .
H6 H 0.1147 0.2450 0.6293 0.107 Uiso 1 1 d . . .
H7 H -0.1777 -0.2025 0.6295 0.108 Uiso 1 1 d . . .
H8 H -0.0753 -0.2186 0.6340 0.108 Uiso 1 1 d . . .
H9 H 0.0151 -0.2088 0.5728 0.154 Uiso 1 1 d . . .
H10 H -0.0263 -0.1722 0.5302 0.154 Uiso 1 1 d . . .
H11 H -0.1858 -0.1492 0.5216 0.191 Uiso 1 1 d . . .
H12 H -0.2456 -0.1484 0.5598 0.191 Uiso 1 1 d . . .
H13 H 0.0209 0.1149 0.5905 0.068 Uiso 1 1 d . . .
H14 H -0.0562 0.1315 0.6205 0.068 Uiso 1 1 d . . .
H15 H -0.1544 -0.0116 0.5957 0.084 Uiso 1 1 d . . .
H16 H -0.0932 -0.0044 0.5581 0.084 Uiso 1 1 d . . .
H17 H 0.3675 0.3399 0.7451 0.162 Uiso 1 1 d . . .
H18 H 0.3666 0.1800 0.6964 0.166 Uiso 1 1 d . . .
H19 H 0.3980 0.0026 0.7386 0.120 Uiso 1 1 d . . .
H20 H 0.3963 0.2717 0.8177 0.108 Uiso 1 1 d . . .
H21 H -0.1536 -0.7840 0.5234 0.067 Uiso 1 1 d . . .
H22 H -0.1458 -0.5936 0.6301 0.068 Uiso 1 1 d . . .
H23 H -0.0031 -0.5555 0.5917 0.083 Uiso 1 1 d . . .
H24 H -0.0075 -0.6760 0.5246 0.078 Uiso 1 1 d . . .
H25 H 0.4117 0.0731 0.8545 0.164 Uiso 1 1 d . . .
H26 H 0.3923 -0.0325 0.8281 0.164 Uiso 1 1 d . . .
H27 H 0.4873 0.0180 0.8304 0.164 Uiso 1 1 d . . .
H28 H -0.2723 -0.7582 0.6231 0.103 Uiso 1 1 d . . .
H29 H -0.3178 -0.7152 0.5821 0.103 Uiso 1 1 d . . .
H30 H -0.2748 -0.8324 0.5837 0.103 Uiso 1 1 d . . .

loop_
_atom_site_aniso_label
_atom_site_aniso_U_11
_atom_site_aniso_U_22
_atom_site_aniso_U_33
_atom_site_aniso_U_23
_atom_site_aniso_U_13
_atom_site_aniso_U_12
Mn1 0.0616(6) 0.0361(5) 0.0403(5) -0.0016(4) -0.0019(4) 0.0009(4)
Mn2 0.0447(6) 0.0691(7) 0.0506(6) 0.0082(5) -0.0073(4) -0.0067(5)
P1 0.0421(9) 0.0543(10) 0.0454(9) 0.0006(7) -0.0028(7) -0.0016(8)
P2 0.0567(10) 0.0391(9) 0.0375(8) -0.0014(7) -0.0048(7) -0.0005(7)
O1 0.110(5) 0.100(5) 0.081(4) -0.024(3) -0.003(3) 0.016(4)
O2 0.093(4) 0.093(4) 0.093(4) 0.035(3) 0.013(3) -0.014(3)
O3 0.112(5) 0.080(4) 0.049(3) 0.001(3) 0.005(3) 0.007(3)
O4 0.065(4) 0.085(4) 0.094(4) 0.004(3) -0.005(3) -0.003(3)
O5 0.047(3) 0.148(5) 0.043(3) -0.003(3) -0.003(2) -0.032(3)
O6 0.053(3) 0.112(4) 0.061(3) -0.020(3) -0.006(2) 0.025(3)
O7 0.131(5) 0.048(3) 0.117(5) 0.016(3) -0.078(4) -0.024(3)
O8 0.162(6) 0.048(3) 0.051(3) -0.009(2) 0.019(3) -0.027(3)
O9 0.142(6) 0.067(4) 0.171(6) -0.058(4) 0.108(5) -0.049(4)
O10 0.166(6) 0.039(3) 0.210(8) -0.027(4) -0.143(6) 0.022(3)
O11 0.071(3) 0.039(2) 0.048(3) -0.0054(18) -0.015(2) -0.003(2)
C1 0.068(5) 0.077(5) 0.052(4) -0.003(4) -0.007(3) 0.009(4)
C2 0.047(4) 0.084(5) 0.063(4) 0.010(4) -0.005(3) -0.009(4)
C3 0.068(5) 0.047(4) 0.048(4) -0.002(3) -0.003(3) 0.005(3)
C4 0.073(5) 0.048(4) 0.049(4) 0.000(3) -0.009(3) 0.000(4)
C5 0.044(4) 0.109(6) 0.047(4) -0.013(4) -0.004(3) -0.005(4)
C6 0.072(5) 0.086(5) 0.046(4) -0.016(4) -0.003(3) 0.005(4)
C7 0.125(7) 0.052(4) 0.102(7) 0.001(4) -0.075(6) -0.009(5)
C8 0.141(8) 0.056(5) 0.070(5) -0.018(4) 0.015(5) -0.023(5)
C9 0.149(9) 0.059(5) 0.154(9) -0.043(6) 0.082(8) -0.046(6)
C10 0.231(13) 0.040(5) 0.223(13) -0.025(6) -0.186(11) 0.014(6)
C11 0.054(4) 0.037(3) 0.049(4) 0.000(3) -0.010(3) -0.002(3)
C12 0.069(4) 0.039(3) 0.047(4) -0.009(3) -0.017(3) -0.001(3)
C13 0.082(5) 0.040(4) 0.060(4) -0.003(3) -0.017(4) -0.005(3)
C14 0.098(6) 0.039(4) 0.068(5) -0.008(3) -0.040(4) 0.000(4)
C15 0.058(6) 0.128(10) 0.225(17) 0.109(11) -0.022(9) -0.027(7)
C16 0.046(5) 0.30(2) 0.072(7) 0.063(10) -0.004(5) -0.021(10)
C17 0.039(5) 0.149(10) 0.127(9) -0.056(8) 0.015(5) -0.009(5)
C18 0.041(4) 0.082(6) 0.092(6) 0.022(5) -0.016(4) -0.008(4)
C19 0.053(5) 0.092(7) 0.130(9) -0.025(6) -0.021(5) -0.016(5)
C20 0.098(6) 0.045(4) 0.048(4) -0.007(3) -0.005(4) 0.018(4)
C21 0.069(5) 0.039(4) 0.062(4) 0.008(3) -0.007(3) -0.003(3)
C22 0.090(6) 0.051(4) 0.041(4) 0.005(3) -0.003(3) 0.002(4)
C23 0.070(5) 0.058(4) 0.069(5) 0.019(4) -0.014(4) -0.001(4)
C24 0.076(5) 0.062(5) 0.070(5) 0.012(4) 0.015(4) 0.023(4)
C25 0.071(7) 0.200(13) 0.173(12) 0.104(10) -0.030(7) 0.010(7)
C26 0.097(7) 0.060(5) 0.117(7) 0.024(5) 0.017(5) -0.009(5)

loop_
_geom_bond_atom_site_label_1
_geom_bond_atom_site_label_2
_geom_bond_distance
_geom_bond_site_symmetry_2
_geom_bond_publ_flag
Mn1 C4 1.757(8) . ?
Mn1 C3 1.768(7) . ?
Mn1 C23 2.129(7) . ?
Mn1 C20 2.135(7) . ?
Mn1 C24 2.128(7) . ?
Mn1 P2 2.1377(18) . ?
Mn1 C22 2.135(6) . ?
Mn1 C21 2.155(6) . ?
Mn2 C1 1.775(8) . ?
Mn2 C2 1.777(8) . ?
Mn2 C16 2.104(10) . ?
Mn2 C15 2.120(10) . ?
Mn2 C17 2.104(8) . ?
Mn2 C19 2.100(8) . ?
Mn2 C18 2.122(7) . ?
Mn2 P1 2.1340(19) . ?
P1 O6 1.584(5) . ?
P1 O5 1.588(5) . ?
P1 O7 1.592(5) . ?
P2 O10 1.565(5) . ?
P2 O9 1.572(5) . ?
P2 O8 1.580(5) . ?
O1 C1 1.147(8) . ?
O2 C2 1.140(8) . ?
O3 C3 1.164(7) . ?
O4 C4 1.169(8) . ?
O5 C5 1.433(8) . ?
O6 C6 1.453(8) . ?
O7 C7 1.440(8) . ?
O8 C8 1.467(8) . ?
O9 C9 1.457(9) . ?
O10 C10 1.464(9) . ?
O11 C14 1.412(8) . ?
O11 C13 1.415(7) . ?
C5 C11 1.512(9) . ?
C5 H1 1.006(8) . ?
C5 H2 0.981(7) . ?
C6 C11 1.508(9) . ?
C6 H3 0.985(7) . ?
C6 H4 0.977(8) . ?
C7 C11 1.506(9) . ?
C7 H5 0.987(9) . ?
C7 H6 1.006(10) . ?
C8 C12 1.495(10) . ?
C8 H7 0.976(9) . ?
C8 H8 0.967(10) . ?
C9 C12 1.471(11) . ?
C9 H9 0.944(12) . ?
C9 H10 0.990(10) . ?
C10 C12 1.490(10) . ?
C10 H11 1.017(14) . ?
C10 H12 0.920(15) . ?
C11 C13 1.506(8) . ?
C12 C14 1.509(8) . ?
C13 H13 0.994(7) . ?
C13 H14 0.992(7) . ?
C14 H15 0.986(8) . ?
C14 H16 0.983(8) . ?
C15 C16 1.376(18) . ?
C15 C19 1.364(15) . ?
C15 H17 0.981(11) . ?
C16 C17 1.392(17) . ?
C16 H18 1.010(10) . ?
C17 C18 1.377(12) . ?
C17 H19 1.006(10) . ?
C18 C19 1.354(12) . ?
C18 C25 1.532(12) . ?
C19 H20 0.984(9) . ?
C20 C21 1.415(9) . ?
C20 C24 1.417(10) . ?
C20 H21 0.980(7) . ?
C21 C22 1.409(9) . ?
C21 C26 1.487(10) . ?
C22 C23 1.400(10) . ?
C22 H22 0.993(6) . ?
C23 C24 1.398(10) . ?
C23 H23 0.966(8) . ?
C24 H24 0.989(7) . ?
C25 H25 0.950(15) . ?
C25 H26 0.949(13) . ?
C25 H27 0.973(10) . ?
C26 H28 0.956(9) . ?
C26 H29 1.004(9) . ?
C26 H30 0.983(8) . ?
